data_2016215
loop_
_publ_author_name
'Sun, Wei'
'Li, Yan-Tuan'
'Wu, Zhi-Yong'
'Liu, Jin-Liang'

_publ_section_title
;Aqua-2\k<i>O</i>-\m-{<i>N</i>,<i>N</i>'-bis[2-(dimethylamino)ethyl]oxamidato(2--)}-1\k^2^<i>O</i>,<i>O</i>':2\k^4^<i>N</i>,<i>N</i>',<i>N</i>'',<i>N</i>'''-bis(4,4'-dimethyl-2,2'-bipyridine-1\k^2^<i>N</i>,<i>N</i>')copper(II)nickel(II)
 bis(perchlorate) methanol hemisolvate
;
_journal_coeditor_code SF3053
_journal_issue 10
_journal_name_full 'Acta Crystallographica Section C'
_journal_page_first m462
_journal_page_last m464
_journal_paper_doi 10.1107/S0108270107042643
_journal_volume 63
_journal_year 2007
_chemical_formula_iupac '[Cu Ni (C10 H20 N4 O2) (C12 H8 N2)2 (H2 O)] (Cl O4)2 , 0.5C H4 O'
_chemical_formula_moiety 'C34 H38 Cu N8 Ni O3 , 2Cl O4 - , 0.5C H4 O'
_chemical_formula_sum 'C34.5 H40 Cl2 Cu N8 Ni O11.5'
_chemical_formula_weight 943.90
_chemical_name_systematic
;
Aqua-2\kO-\m-{N,N'-bis[2-(dimethylamino)ethyl]oxamidato(2-)}-
1\k^2^O,O':2\k^4^N,N',N'',N'''-bis(4,4'-dimethyl-2,2'-bipyridine-1\k^2^N,N')-
copper(II)nickel(II) bis(perchlorate) methanol hemisolvate
;
_space_group_IT_number 61
_symmetry_cell_setting orthorhombic
_symmetry_space_group_name_Hall '-P 2ac 2ab'
_symmetry_space_group_name_H-M 'P b c a'
_atom_sites_solution_hydrogens geom
_atom_sites_solution_primary direct
_atom_sites_solution_secondary difmap
_cell_angle_alpha 90.00
_cell_angle_beta 90.00
_cell_angle_gamma 90.00
_cell_formula_units_Z 8
_cell_length_a 21.347(4)
_cell_length_b 14.852(3)
_cell_length_c 25.087(5)
_cell_measurement_reflns_used 7366
_cell_measurement_temperature 298(2)
_cell_measurement_theta_max 25.59
_cell_measurement_theta_min 2.33
_cell_volume 7954(3)
_computing_cell_refinement 'SAINT (Bruker, 2002)'
_computing_data_collection 'SMART (Bruker, 2002)'
_computing_data_reduction 'SAINT (Bruker, 2002)'
_computing_molecular_graphics 'ORTEP-3 for Windows (Farrugia, 1997) and XP (Siemens, 1994)'
_computing_publication_material 'WinGX (Farrugia, 1999)'
_computing_structure_refinement 'SHELXL97 (Sheldrick, 1997)'
_computing_structure_solution 'SHELXL97 (Sheldrick, 1997)'
_diffrn_ambient_temperature 298(2)
_diffrn_measured_fraction_theta_full 1.000
_diffrn_measured_fraction_theta_max 1.000
_diffrn_measurement_device_type 'Bruker APEX area-detector'
_diffrn_measurement_method '\f and \w'
_diffrn_radiation_monochromator graphite
_diffrn_radiation_source 'fine-focus sealed tube'
_diffrn_radiation_type MoK\a
_diffrn_radiation_wavelength 0.71073
_diffrn_reflns_av_R_equivalents 0.0664
_diffrn_reflns_av_sigmaI/netI 0.1345
_diffrn_reflns_limit_h_max 19
_diffrn_reflns_limit_h_min -25
_diffrn_reflns_limit_k_max 16
_diffrn_reflns_limit_k_min -17
_diffrn_reflns_limit_l_max 30
_diffrn_reflns_limit_l_min -30
_diffrn_reflns_number 40560
_diffrn_reflns_theta_full 25.24
_diffrn_reflns_theta_max 25.24
_diffrn_reflns_theta_min 1.86
_diffrn_standards_decay_% 0
_diffrn_standards_interval_time 0
_diffrn_standards_number 0
_exptl_absorpt_coefficient_mu 1.213
_exptl_absorpt_correction_T_max 0.9092
_exptl_absorpt_correction_T_min 0.6114
_exptl_absorpt_correction_type multi-scan
_exptl_absorpt_process_details '(SADABS; Sheldrick, 2003)'
_exptl_crystal_colour purple
_exptl_crystal_density_diffrn 1.576
_exptl_crystal_density_method 'not measured'
_exptl_crystal_description block
_exptl_crystal_F_000 3872
_exptl_crystal_size_max 0.45
_exptl_crystal_size_mid 0.15
_exptl_crystal_size_min 0.08
_refine_diff_density_max 0.568
_refine_diff_density_min -0.716
_refine_ls_extinction_method none
_refine_ls_goodness_of_fit_ref 1.105
_refine_ls_hydrogen_treatment constr
_refine_ls_matrix_type full
_refine_ls_number_parameters 567
_refine_ls_number_reflns 7190
_refine_ls_number_restraints 58
_refine_ls_restrained_S_all 1.131
_refine_ls_R_factor_all 0.0991
_refine_ls_R_factor_gt 0.0503
_refine_ls_shift/su_max 0.000
_refine_ls_shift/su_mean 0.000
_refine_ls_structure_factor_coef Fsqd
_refine_ls_weighting_details 'calc w = 1/[\s^2^(Fo^2^)+5.25P] where P=(Fo^2^+2Fc^2^)/3'
_refine_ls_weighting_scheme calc
_refine_ls_wR_factor_gt 0.1345
_refine_ls_wR_factor_ref 0.1855
_reflns_number_gt 4662
_reflns_number_total 7190
_reflns_threshold_expression I>2\s(I)
_cod_data_source_file sf3053.cif
_cod_data_source_block I
_cod_depositor_comments
;
 Marking attached hydrogen atoms.

 Antanas Vaitkus,
 2017-03-27
;
_cod_original_formula_sum 'C34.50 H40 Cl2 Cu N8 Ni O11.50'
_cod_database_code 2016215
_cod_database_fobs_code 2016215

loop_
_symmetry_equiv_pos_as_xyz
'x, y, z'
'-x+1/2, -y, z+1/2'
'-x, y+1/2, -z+1/2'
'x+1/2, -y+1/2, -z'
'-x, -y, -z'
'x-1/2, y, -z-1/2'
'x, -y-1/2, z-1/2'
'-x-1/2, y-1/2, z'

loop_
_atom_site_type_symbol
_atom_site_label
_atom_site_fract_x
_atom_site_fract_y
_atom_site_fract_z
_atom_site_U_iso_or_equiv
_atom_site_adp_type
_atom_site_calc_flag
_atom_site_refinement_flags
_atom_site_occupancy
_atom_site_disorder_assembly
_atom_site_disorder_group
_atom_site_attached_hydrogens
Cu Cu1 0.11109(3) 0.16127(5) 0.22058(2) 0.0457(2) Uani d . 1 . . 0
O O1 0.1988(2) 0.2579(3) 0.2465(2) 0.0897(16) Uani d . 1 . . 0
H H1W 0.2330 0.2626 0.2647 0.080 Uiso d R 1 . . 0
H H2W 0.2109 0.2787 0.2166 0.080 Uiso d R 1 . . 0
N N1 0.0478(2) 0.2058(4) 0.27660(16) 0.0575(13) Uani d . 1 . . 0
N N2 0.0685(2) 0.2493(3) 0.17697(17) 0.0521(12) Uani d . 1 . . 0
N N3 0.14661(18) 0.1273(3) 0.15300(15) 0.0418(10) Uani d . 1 . . 0
N N4 0.1539(2) 0.0425(4) 0.24624(18) 0.0585(13) Uani d . 1 . . 0
Ni Ni1 0.08838(3) 0.24952(4) 0.01504(2) 0.0339(2) Uani d . 1 . . 0
O O2 0.05468(15) 0.2897(2) 0.08861(12) 0.0410(8) Uani d . 1 . . 0
O O3 0.13941(15) 0.1605(2) 0.06251(12) 0.0386(8) Uani d . 1 . . 0
N N5 0.01387(17) 0.1629(2) 0.00156(15) 0.0356(9) Uani d . 1 . . 0
N N6 0.12199(17) 0.1809(3) -0.05135(15) 0.0372(9) Uani d . 1 . . 0
N N7 0.04213(18) 0.3516(3) -0.02814(14) 0.0373(9) Uani d . 1 . . 0
N N8 0.15632(18) 0.3482(3) 0.01566(15) 0.0399(10) Uani d . 1 . . 0
C C1 0.0676(4) 0.2053(5) 0.3328(2) 0.087(2) Uani d . 1 . . 0
H H1A 0.0370 0.2362 0.3541 0.131 Uiso calc R 1 . . 0
H H1B 0.1073 0.2353 0.3361 0.131 Uiso calc R 1 . . 0
H H1C 0.0716 0.1443 0.3450 0.131 Uiso calc R 1 . . 0
C C2 -0.0100(3) 0.1518(6) 0.2712(3) 0.094(3) Uani d . 1 . . 0
H H2A -0.0011 0.0900 0.2795 0.140 Uiso calc R 1 . . 0
H H2B -0.0252 0.1559 0.2353 0.140 Uiso calc R 1 . . 0
H H2C -0.0412 0.1743 0.2953 0.140 Uiso calc R 1 . . 0
C C3 0.0361(3) 0.3017(5) 0.2614(2) 0.0698(18) Uani d . 1 . . 0
H H3A 0.0722 0.3381 0.2708 0.084 Uiso calc R 1 . . 0
H H3B 0.0002 0.3245 0.2809 0.084 Uiso calc R 1 . . 0
C C4 0.0238(3) 0.3093(5) 0.2018(2) 0.0683(18) Uani d . 1 . . 0
H H4A -0.0188 0.2912 0.1935 0.082 Uiso calc R 1 . . 0
H H4B 0.0300 0.3707 0.1897 0.082 Uiso calc R 1 . . 0
C C5 0.0789(2) 0.2444(3) 0.12586(18) 0.0364(11) Uani d . 1 . . 0
C C6 0.1268(2) 0.1721(3) 0.11141(19) 0.0352(10) Uani d . 1 . . 0
C C7 0.1897(3) 0.0517(4) 0.1518(2) 0.0560(15) Uani d . 1 . . 0
H H7A 0.2263 0.0662 0.1306 0.067 Uiso calc R 1 . . 0
H H7B 0.1695 -0.0008 0.1365 0.067 Uiso calc R 1 . . 0
C C8 0.2081(3) 0.0339(4) 0.2091(2) 0.0656(17) Uani d . 1 . . 0
H H8A 0.2253 -0.0263 0.2120 0.079 Uiso calc R 1 . . 0
H H8B 0.2404 0.0762 0.2196 0.079 Uiso calc R 1 . . 0
C C9 0.1103(4) -0.0348(5) 0.2375(3) 0.083(2) Uani d . 1 . . 0
H H9A 0.1324 -0.0903 0.2426 0.124 Uiso calc R 1 . . 0
H H9B 0.0941 -0.0324 0.2018 0.124 Uiso calc R 1 . . 0
H H9C 0.0762 -0.0312 0.2624 0.124 Uiso calc R 1 . . 0
C C10 0.1775(4) 0.0375(5) 0.3016(3) 0.089(2) Uani d . 1 . . 0
H H10A 0.1993 -0.0184 0.3067 0.134 Uiso calc R 1 . . 0
H H10B 0.1429 0.0409 0.3260 0.134 Uiso calc R 1 . . 0
H H10C 0.2056 0.0868 0.3080 0.134 Uiso calc R 1 . . 0
C C21 -0.0400(2) 0.1571(3) 0.0277(2) 0.0413(12) Uani d . 1 . . 0
H H21 -0.0460 0.1923 0.0579 0.050 Uiso calc R 1 . . 0
C C22 -0.0878(2) 0.0998(4) 0.0113(2) 0.0474(13) Uani d . 1 . . 0
H H22 -0.1250 0.0972 0.0304 0.057 Uiso calc R 1 . . 0
C C23 -0.0804(2) 0.0478(4) -0.0324(2) 0.0468(13) Uani d . 1 . . 0
H H23 -0.1121 0.0088 -0.0430 0.056 Uiso calc R 1 . . 0
C C24 -0.0245(2) 0.0529(3) -0.06181(19) 0.0394(11) Uani d . 1 . . 0
C C25 -0.0110(3) 0.0012(3) -0.1084(2) 0.0480(13) Uani d . 1 . . 0
H H25 -0.0417 -0.0368 -0.1221 0.058 Uiso calc R 1 . . 0
C C26 0.0446(3) 0.0058(4) -0.1330(2) 0.0489(13) Uani d . 1 . . 0
H H26 0.0521 -0.0300 -0.1628 0.059 Uiso calc R 1 . . 0
C C27 0.0929(2) 0.0654(3) -0.11411(19) 0.0414(12) Uani d . 1 . . 0
C C28 0.1523(3) 0.0713(4) -0.1376(2) 0.0542(14) Uani d . 1 . . 0
H H28 0.1627 0.0355 -0.1668 0.065 Uiso calc R 1 . . 0
C C29 0.1946(3) 0.1304(4) -0.1171(2) 0.0600(15) Uani d . 1 . . 0
H H29 0.2348 0.1341 -0.1314 0.072 Uiso calc R 1 . . 0
C C30 0.1773(2) 0.1852(4) -0.0746(2) 0.0471(13) Uani d . 1 . . 0
H H30 0.2062 0.2269 -0.0619 0.056 Uiso calc R 1 . . 0
C C31 0.0802(2) 0.1196(3) -0.07014(17) 0.0347(10) Uani d . 1 . . 0
C C32 0.0215(2) 0.1121(3) -0.04307(18) 0.0349(10) Uani d . 1 . . 0
C C33 -0.0143(2) 0.3525(3) -0.04978(18) 0.0426(12) Uani d . 1 . . 0
H H33 -0.0390 0.3011 -0.0472 0.051 Uiso calc R 1 . . 0
C C34 -0.0384(3) 0.4285(4) -0.0767(2) 0.0511(14) Uani d . 1 . . 0
H H34 -0.0784 0.4269 -0.0913 0.061 Uiso calc R 1 . . 0
C C35 -0.0030(3) 0.5038(4) -0.0810(2) 0.0537(14) Uani d . 1 . . 0
H H35 -0.0186 0.5542 -0.0985 0.064 Uiso calc R 1 . . 0
C C36 0.0568(3) 0.5054(4) -0.0591(2) 0.0487(13) Uani d . 1 . . 0
C C37 0.0977(3) 0.5819(4) -0.0605(2) 0.0614(16) Uani d . 1 . . 0
H H37 0.0846 0.6335 -0.0782 0.074 Uiso calc R 1 . . 0
C C38 0.1533(3) 0.5814(4) -0.0372(3) 0.0684(18) Uani d . 1 . . 0
H H38 0.1780 0.6330 -0.0385 0.082 Uiso calc R 1 . . 0
C C39 0.1765(3) 0.5029(4) -0.0101(2) 0.0535(14) Uani d . 1 . . 0
C C40 0.2345(3) 0.4980(4) 0.0158(3) 0.0696(18) Uani d . 1 . . 0
H H40 0.2606 0.5481 0.0171 0.084 Uiso calc R 1 . . 0
C C41 0.2522(3) 0.4196(4) 0.0391(3) 0.0647(17) Uani d . 1 . . 0
H H41 0.2912 0.4152 0.0554 0.078 Uiso calc R 1 . . 0
C C42 0.2121(2) 0.3458(4) 0.0386(2) 0.0502(13) Uani d . 1 . . 0
H H42 0.2249 0.2928 0.0550 0.060 Uiso calc R 1 . . 0
C C43 0.1385(2) 0.4263(3) -0.00886(18) 0.0411(11) Uani d . 1 . . 0
C C44 0.0779(2) 0.4275(3) -0.03276(18) 0.0391(11) Uani d . 1 . . 0
Cl Cl1 0.33458(8) 0.20788(13) 0.34544(7) 0.0713(5) Uani d D 1 . . 0
O O11A 0.3983(3) 0.2154(8) 0.3576(4) 0.127(3) Uani d PD 0.70 A 1 0
O O12A 0.3138(7) 0.2830(8) 0.3193(5) 0.156(7) Uani d PD 0.70 A 1 0
O O13A 0.2999(6) 0.1848(10) 0.3879(5) 0.183(8) Uani d PD 0.70 A 1 0
O O14A 0.3352(6) 0.1340(6) 0.3085(4) 0.137(4) Uani d PD 0.70 A 1 0
O O11B 0.3843(10) 0.1563(15) 0.3379(10) 0.139(9) Uiso d PD 0.30 A 2 0
O O12B 0.3442(13) 0.2956(10) 0.3271(12) 0.160(18) Uani d PD 0.30 A 2 0
O O13B 0.3272(11) 0.2198(16) 0.4020(5) 0.095(8) Uani d PD 0.30 A 2 0
O O14B 0.2796(9) 0.1778(18) 0.3270(10) 0.181(14) Uani d PD 0.30 A 2 0
Cl Cl2 0.33555(8) 0.24449(13) 0.13541(8) 0.0777(5) Uani d . 1 . . 0
O O21 0.3911(3) 0.2931(6) 0.1364(3) 0.157(3) Uani d . 1 . . 0
O O22 0.2834(3) 0.2978(5) 0.1509(2) 0.119(2) Uani d . 1 . . 0
O O23 0.3409(3) 0.1705(5) 0.1681(4) 0.169(3) Uani d . 1 . . 0
O O24 0.3276(4) 0.2141(7) 0.0831(3) 0.179(4) Uani d . 1 . . 0
O O4 0.1221(8) 0.5015(14) 0.2238(9) 0.169(8) Uani d P 0.50 . . 1
C C45 0.1435(14) 0.459(2) 0.1749(15) 0.204(17) Uani d P 0.50 . . 3

loop_
_atom_site_aniso_label
_atom_site_aniso_U_11
_atom_site_aniso_U_22
_atom_site_aniso_U_33
_atom_site_aniso_U_12
_atom_site_aniso_U_13
_atom_site_aniso_U_23
Cu1 0.0542(4) 0.0515(4) 0.0313(4) 0.0007(3) -0.0054(3) 0.0043(3)
O1 0.075(3) 0.116(4) 0.078(3) -0.021(3) -0.023(3) -0.004(3)
N1 0.075(3) 0.065(3) 0.033(2) -0.006(3) 0.005(2) 0.000(2)
N2 0.061(3) 0.060(3) 0.036(2) 0.018(2) 0.001(2) -0.001(2)
N3 0.044(2) 0.045(3) 0.036(2) 0.0093(19) -0.0065(18) 0.0047(19)
N4 0.062(3) 0.067(3) 0.047(3) -0.006(2) -0.014(2) 0.021(2)
Ni1 0.0365(4) 0.0348(4) 0.0304(4) -0.0030(3) -0.0021(2) 0.0008(3)
O2 0.050(2) 0.0414(19) 0.0317(17) 0.0076(16) -0.0031(15) 0.0028(15)
O3 0.0421(18) 0.0409(19) 0.0327(18) 0.0031(15) 0.0002(14) -0.0003(14)
N5 0.036(2) 0.035(2) 0.036(2) -0.0006(17) 0.0000(17) 0.0007(17)
N6 0.030(2) 0.047(2) 0.034(2) -0.0031(17) 0.0030(16) 0.0015(18)
N7 0.043(2) 0.041(2) 0.028(2) -0.0005(18) -0.0011(17) -0.0006(17)
N8 0.039(2) 0.045(3) 0.036(2) -0.0058(18) -0.0037(17) 0.0030(19)
C1 0.145(7) 0.086(5) 0.031(3) -0.018(5) 0.002(4) -0.003(3)
C2 0.071(5) 0.113(7) 0.097(6) -0.019(4) 0.021(4) -0.028(5)
C3 0.094(5) 0.073(5) 0.042(3) 0.010(4) 0.010(3) -0.004(3)
C4 0.082(4) 0.082(5) 0.041(3) 0.034(4) 0.009(3) -0.002(3)
C5 0.044(3) 0.037(3) 0.028(2) -0.002(2) -0.002(2) -0.002(2)
C6 0.035(3) 0.035(3) 0.035(3) -0.005(2) -0.0008(19) -0.003(2)
C7 0.059(3) 0.055(4) 0.054(3) 0.017(3) -0.006(3) 0.006(3)
C8 0.062(4) 0.063(4) 0.072(4) 0.011(3) -0.019(3) 0.017(3)
C9 0.097(5) 0.062(5) 0.089(5) -0.016(4) -0.019(4) 0.025(4)
C10 0.103(5) 0.107(6) 0.058(4) 0.005(5) -0.029(4) 0.029(4)
C21 0.039(3) 0.042(3) 0.043(3) 0.001(2) 0.005(2) 0.003(2)
C22 0.034(3) 0.052(3) 0.055(3) -0.004(2) 0.003(2) 0.007(3)
C23 0.036(3) 0.043(3) 0.061(3) -0.005(2) -0.010(2) 0.004(3)
C24 0.040(3) 0.034(3) 0.044(3) 0.000(2) -0.008(2) 0.000(2)
C25 0.056(3) 0.040(3) 0.048(3) -0.008(2) -0.013(3) -0.006(2)
C26 0.065(4) 0.044(3) 0.038(3) -0.001(3) -0.003(3) -0.009(2)
C27 0.049(3) 0.041(3) 0.035(3) 0.000(2) -0.002(2) -0.002(2)
C28 0.059(3) 0.056(4) 0.048(3) 0.004(3) 0.015(3) -0.010(3)
C29 0.049(3) 0.072(4) 0.059(4) -0.006(3) 0.018(3) -0.009(3)
C30 0.043(3) 0.056(3) 0.043(3) -0.007(2) 0.001(2) -0.004(3)
C31 0.039(3) 0.035(3) 0.031(2) -0.002(2) -0.0008(19) 0.001(2)
C32 0.035(3) 0.034(3) 0.035(3) 0.003(2) -0.003(2) 0.003(2)
C33 0.044(3) 0.046(3) 0.037(3) 0.004(2) -0.005(2) -0.005(2)
C34 0.056(3) 0.057(4) 0.040(3) 0.017(3) -0.012(2) 0.003(3)
C35 0.075(4) 0.045(3) 0.040(3) 0.014(3) 0.005(3) 0.005(3)
C36 0.063(4) 0.041(3) 0.043(3) 0.008(3) 0.007(3) 0.004(2)
C37 0.084(5) 0.041(3) 0.060(4) 0.000(3) 0.014(3) 0.010(3)
C38 0.081(5) 0.046(4) 0.078(4) -0.020(3) 0.022(4) 0.007(3)
C39 0.056(4) 0.046(3) 0.058(3) -0.012(3) 0.010(3) 0.002(3)
C40 0.060(4) 0.064(5) 0.084(5) -0.026(3) 0.010(3) 0.003(4)
C41 0.048(3) 0.078(5) 0.068(4) -0.022(3) -0.010(3) -0.002(3)
C42 0.044(3) 0.054(3) 0.053(3) -0.011(3) -0.009(2) 0.001(3)
C43 0.047(3) 0.040(3) 0.036(3) -0.009(2) 0.006(2) -0.003(2)
C44 0.051(3) 0.037(3) 0.029(2) 0.001(2) 0.007(2) -0.002(2)
Cl1 0.0584(10) 0.0727(12) 0.0829(12) 0.0112(8) -0.0108(9) 0.0033(9)
O11A 0.074(5) 0.180(10) 0.126(8) -0.007(6) -0.050(5) -0.005(7)
O12A 0.183(15) 0.144(13) 0.143(10) 0.111(11) 0.054(8) 0.060(9)
O13A 0.118(11) 0.25(2) 0.179(15) 0.042(11) 0.070(11) 0.090(13)
O14A 0.180(10) 0.081(6) 0.150(9) 0.002(7) -0.039(8) -0.035(6)
O12B 0.17(3) 0.038(12) 0.28(4) 0.017(15) 0.07(3) 0.066(17)
O13B 0.13(2) 0.097(14) 0.054(10) -0.023(14) -0.007(11) 0.014(10)
O14B 0.15(2) 0.17(3) 0.22(3) -0.07(2) -0.15(2) 0.05(2)
Cl2 0.0669(11) 0.0821(13) 0.0840(13) 0.0113(9) -0.0123(9) 0.0084(10)
O21 0.126(6) 0.156(7) 0.190(8) -0.057(5) 0.025(5) -0.002(6)
O22 0.111(4) 0.146(6) 0.100(4) 0.052(4) -0.002(3) 0.003(4)
O23 0.124(5) 0.145(7) 0.236(9) 0.003(5) -0.013(5) 0.102(6)
O24 0.155(6) 0.242(9) 0.139(6) 0.100(7) -0.059(5) -0.085(6)
O4 0.126(12) 0.175(17) 0.205(19) 0.012(11) 0.060(13) 0.066(14)
C45 0.16(2) 0.20(3) 0.26(4) -0.12(2) -0.11(3) 0.12(3)

loop_
_atom_type_symbol
_atom_type_description
_atom_type_scat_dispersion_real
_atom_type_scat_dispersion_imag
_atom_type_scat_source
C C 0.0033 0.0016 'International Tables Vol C Tables 4.2.6.8 and 6.1.1.4'
H H 0.0000 0.0000 'International Tables Vol C Tables 4.2.6.8 and 6.1.1.4'
N N 0.0061 0.0033 'International Tables Vol C Tables 4.2.6.8 and 6.1.1.4'
O O 0.0106 0.0060 'International Tables Vol C Tables 4.2.6.8 and 6.1.1.4'
Cl Cl 0.1484 0.1585 'International Tables Vol C Tables 4.2.6.8 and 6.1.1.4'
Cu Cu 0.3201 1.2651 'International Tables Vol C Tables 4.2.6.8 and 6.1.1.4'
Ni Ni 0.3393 1.1124 'International Tables Vol C Tables 4.2.6.8 and 6.1.1.4'

loop_
_geom_angle_atom_site_label_1
_geom_angle_atom_site_label_2
_geom_angle_atom_site_label_3
_geom_angle
_geom_angle_publ_flag
N3 Cu1 N2 82.16(17) y
N3 Cu1 N1 160.76(18) y
N2 Cu1 N1 81.99(19) y
N3 Cu1 N4 83.01(18) y
N2 Cu1 N4 162.18(19) y
N1 Cu1 N4 110.3(2) y
N3 Cu1 O1 94.96(18) y
N2 Cu1 O1 96.55(19) y
N1 Cu1 O1 97.61(19) y
N4 Cu1 O1 94.51(18) y
Cu1 O1 H1W 146.6 ?
Cu1 O1 H2W 102.1 ?
H1W O1 H2W 100.3 ?
C1 N1 C2 109.0(5) ?
C1 N1 C3 107.2(5) ?
C2 N1 C3 110.7(6) ?
C1 N1 Cu1 117.6(5) ?
C2 N1 Cu1 108.1(4) ?
C3 N1 Cu1 104.0(3) ?
C5 N2 C4 124.8(4) ?
C5 N2 Cu1 116.0(3) ?
C4 N2 Cu1 118.9(3) ?
C6 N3 C7 125.6(4) ?
C6 N3 Cu1 116.3(3) ?
C7 N3 Cu1 118.1(3) ?
C10 N4 C8 108.5(5) ?
C10 N4 C9 108.2(5) ?
C8 N4 C9 109.0(5) ?
C10 N4 Cu1 118.8(4) ?
C8 N4 Cu1 102.7(3) ?
C9 N4 Cu1 109.3(4) ?
N8 Ni1 O2 91.88(15) y
N8 Ni1 N5 169.06(15) y
O2 Ni1 N5 93.31(14) y
N8 Ni1 N6 96.40(15) y
O2 Ni1 N6 167.31(15) y
N5 Ni1 N6 80.23(15) y
N8 Ni1 O3 94.51(14) y
O2 Ni1 O3 81.66(12) y
N5 Ni1 O3 95.76(14) y
N6 Ni1 O3 88.09(14) y
N8 Ni1 N7 79.75(16) y
O2 Ni1 N7 95.05(14) y
N5 Ni1 N7 90.20(15) y
N6 Ni1 N7 95.88(15) y
O3 Ni1 N7 173.33(14) y
C5 O2 Ni1 111.4(3) ?
C6 O3 Ni1 110.8(3) ?
C21 N5 C32 118.4(4) ?
C21 N5 Ni1 128.7(3) ?
C32 N5 Ni1 112.7(3) ?
C30 N6 C31 117.8(4) ?
C30 N6 Ni1 129.8(3) ?
C31 N6 Ni1 112.3(3) ?
C33 N7 C44 117.8(4) ?
C33 N7 Ni1 130.1(3) ?
C44 N7 Ni1 112.0(3) ?
C42 N8 C43 118.0(4) ?
C42 N8 Ni1 128.1(4) ?
C43 N8 Ni1 113.8(3) ?
N1 C1 H1A 109.5 ?
N1 C1 H1B 109.5 ?
H1A C1 H1B 109.5 ?
N1 C1 H1C 109.5 ?
H1A C1 H1C 109.5 ?
H1B C1 H1C 109.5 ?
N1 C2 H2A 109.5 ?
N1 C2 H2B 109.5 ?
H2A C2 H2B 109.5 ?
N1 C2 H2C 109.5 ?
H2A C2 H2C 109.5 ?
H2B C2 H2C 109.5 ?
N1 C3 C4 110.5(5) ?
N1 C3 H3A 109.6 ?
C4 C3 H3A 109.6 ?
N1 C3 H3B 109.6 ?
C4 C3 H3B 109.6 ?
H3A C3 H3B 108.1 ?
N2 C4 C3 105.3(5) ?
N2 C4 H4A 110.7 ?
C3 C4 H4A 110.7 ?
N2 C4 H4B 110.7 ?
C3 C4 H4B 110.7 ?
H4A C4 H4B 108.8 ?
O2 C5 N2 128.9(4) ?
O2 C5 C6 118.3(4) ?
N2 C5 C6 112.8(4) ?
O3 C6 N3 129.4(4) ?
O3 C6 C5 117.9(4) ?
N3 C6 C5 112.6(4) ?
N3 C7 C8 106.2(5) ?
N3 C7 H7A 110.5 ?
C8 C7 H7A 110.5 ?
N3 C7 H7B 110.5 ?
C8 C7 H7B 110.5 ?
H7A C7 H7B 108.7 ?
N4 C8 C7 112.2(4) ?
N4 C8 H8A 109.2 ?
C7 C8 H8A 109.2 ?
N4 C8 H8B 109.2 ?
C7 C8 H8B 109.2 ?
H8A C8 H8B 107.9 ?
N4 C9 H9A 109.5 ?
N4 C9 H9B 109.5 ?
H9A C9 H9B 109.5 ?
N4 C9 H9C 109.5 ?
H9A C9 H9C 109.5 ?
H9B C9 H9C 109.5 ?
N4 C10 H10A 109.5 ?
N4 C10 H10B 109.5 ?
H10A C10 H10B 109.5 ?
N4 C10 H10C 109.5 ?
H10A C10 H10C 109.5 ?
H10B C10 H10C 109.5 ?
N5 C21 C22 121.9(5) ?
N5 C21 H21 119.1 ?
C22 C21 H21 119.1 ?
C23 C22 C21 120.3(5) ?
C23 C22 H22 119.8 ?
C21 C22 H22 119.8 ?
C22 C23 C24 119.7(5) ?
C22 C23 H23 120.1 ?
C24 C23 H23 120.1 ?
C32 C24 C23 117.0(4) ?
C32 C24 C25 118.1(4) ?
C23 C24 C25 124.9(5) ?
C26 C25 C24 121.9(5) ?
C26 C25 H25 119.0 ?
C24 C25 H25 119.0 ?
C25 C26 C27 120.9(5) ?
C25 C26 H26 119.5 ?
C27 C26 H26 119.5 ?
C31 C27 C28 118.3(5) ?
C31 C27 C26 118.5(4) ?
C28 C27 C26 123.2(5) ?
C29 C28 C27 118.8(5) ?
C29 C28 H28 120.6 ?
C27 C28 H28 120.6 ?
C28 C29 C30 119.4(5) ?
C28 C29 H29 120.3 ?
C30 C29 H29 120.3 ?
N6 C30 C29 123.3(5) ?
N6 C30 H30 118.4 ?
C29 C30 H30 118.4 ?
N6 C31 C27 122.3(4) ?
N6 C31 C32 117.5(4) ?
C27 C31 C32 120.2(4) ?
N5 C32 C24 122.7(4) ?
N5 C32 C31 117.0(4) ?
C24 C32 C31 120.3(4) ?
N7 C33 C34 122.4(5) ?
N7 C33 H33 118.8 ?
C34 C33 H33 118.8 ?
C35 C34 C33 119.6(5) ?
C35 C34 H34 120.2 ?
C33 C34 H34 120.2 ?
C34 C35 C36 119.8(5) ?
C34 C35 H35 120.1 ?
C36 C35 H35 120.1 ?
C35 C36 C44 117.8(5) ?
C35 C36 C37 124.3(5) ?
C44 C36 C37 117.9(5) ?
C38 C37 C36 122.2(6) ?
C38 C37 H37 118.9 ?
C36 C37 H37 118.9 ?
C37 C38 C39 121.5(6) ?
C37 C38 H38 119.3 ?
C39 C38 H38 119.3 ?
C43 C39 C40 117.5(5) ?
C43 C39 C38 118.0(5) ?
C40 C39 C38 124.5(5) ?
C41 C40 C39 119.4(5) ?
C41 C40 H40 120.3 ?
C39 C40 H40 120.3 ?
C40 C41 C42 120.0(6) ?
C40 C41 H41 120.0 ?
C42 C41 H41 120.0 ?
N8 C42 C41 122.5(5) ?
N8 C42 H42 118.8 ?
C41 C42 H42 118.8 ?
N8 C43 C39 122.6(5) ?
N8 C43 C44 116.9(4) ?
C39 C43 C44 120.5(5) ?
N7 C44 C36 122.6(5) ?
N7 C44 C43 117.4(4) ?
C36 C44 C43 119.9(5) ?
O11B Cl1 O14B 117.5(11) ?
O11B Cl1 O13A 114.0(13) ?
O14B Cl1 O13A 72.9(12) ?
O11B Cl1 O12A 131.6(12) ?
O14B Cl1 O12A 79.7(12) ?
O13A Cl1 O12A 114.2(7) ?
O11B Cl1 O12B 112.1(11) ?
O14B Cl1 O12B 109.1(10) ?
O13A Cl1 O12B 125.5(15) ?
O12A Cl1 O12B 29.5(14) ?
O11B Cl1 O11A 45.3(11) ?
O14B Cl1 O11A 162.8(12) ?
O13A Cl1 O11A 112.5(7) ?
O12A Cl1 O11A 110.8(7) ?
O12B Cl1 O11A 81.6(12) ?
O11B Cl1 O14A 57.2(11) ?
O14B Cl1 O14A 62.0(11) ?
O13A Cl1 O14A 108.7(7) ?
O12A Cl1 O14A 108.5(7) ?
O12B Cl1 O14A 120.0(13) ?
O11A Cl1 O14A 101.1(6) ?
O11B Cl1 O13B 107.4(10) ?
O14B Cl1 O13B 106.6(10) ?
O13A Cl1 O13B 35.7(9) ?
O12A Cl1 O13B 109.7(13) ?
O12B Cl1 O13B 103.1(10) ?
O11A Cl1 O13B 83.2(10) ?
O14A Cl1 O13B 137.0(11) ?
O23 Cl2 O21 109.5(5) ?
O23 Cl2 O24 108.1(6) ?
O21 Cl2 O24 106.8(6) ?
O23 Cl2 O22 110.3(5) ?
O21 Cl2 O22 112.0(5) ?
O24 Cl2 O22 110.0(4) ?

loop_
_geom_bond_atom_site_label_1
_geom_bond_atom_site_label_2
_geom_bond_distance
_geom_bond_publ_flag
Cu1 N3 1.924(4) y
Cu1 N2 1.932(4) y
Cu1 N1 2.058(5) y
Cu1 N4 2.088(5) y
Cu1 O1 2.447(5) y
O1 H1W 0.8641 ?
O1 H2W 0.8527 ?
N1 C1 1.473(7) ?
N1 C2 1.477(8) ?
N1 C3 1.497(8) ?
N2 C5 1.303(6) ?
N2 C4 1.448(7) ?
N3 C6 1.307(6) ?
N3 C7 1.452(7) ?
N4 C10 1.479(7) ?
N4 C8 1.490(8) ?
N4 C9 1.494(8) ?
Ni1 N8 2.062(4) y
Ni1 O2 2.069(3) y
Ni1 N5 2.074(4) y
Ni1 N6 2.080(4) y
Ni1 O3 2.086(3) y
Ni1 N7 2.109(4) y
O2 C5 1.262(6) ?
O3 C6 1.268(5) ?
N5 C21 1.328(6) ?
N5 C32 1.360(6) ?
N6 C30 1.319(6) ?
N6 C31 1.361(6) ?
N7 C33 1.321(6) ?
N7 C44 1.367(6) ?
N8 C42 1.322(6) ?
N8 C43 1.368(6) ?
C1 H1A 0.9600 ?
C1 H1B 0.9600 ?
C1 H1C 0.9600 ?
C2 H2A 0.9600 ?
C2 H2B 0.9600 ?
C2 H2C 0.9600 ?
C3 C4 1.520(8) ?
C3 H3A 0.9700 ?
C3 H3B 0.9700 ?
C4 H4A 0.9700 ?
C4 H4B 0.9700 ?
C5 C6 1.526(7) ?
C7 C8 1.514(8) ?
C7 H7A 0.9700 ?
C7 H7B 0.9700 ?
C8 H8A 0.9700 ?
C8 H8B 0.9700 ?
C9 H9A 0.9600 ?
C9 H9B 0.9600 ?
C9 H9C 0.9600 ?
C10 H10A 0.9600 ?
C10 H10B 0.9600 ?
C10 H10C 0.9600 ?
C21 C22 1.391(7) ?
C21 H21 0.9300 ?
C22 C23 1.350(8) ?
C22 H22 0.9300 ?
C23 C24 1.404(7) ?
C23 H23 0.9300 ?
C24 C32 1.401(6) ?
C24 C25 1.428(7) ?
C25 C26 1.341(7) ?
C25 H25 0.9300 ?
C26 C27 1.439(7) ?
C26 H26 0.9300 ?
C27 C31 1.392(7) ?
C27 C28 1.403(7) ?
C28 C29 1.360(8) ?
C28 H28 0.9300 ?
C29 C30 1.392(7) ?
C29 H29 0.9300 ?
C30 H30 0.9300 ?
C31 C32 1.428(6) ?
C33 C34 1.413(7) ?
C33 H33 0.9300 ?
C34 C35 1.353(8) ?
C34 H34 0.9300 ?
C35 C36 1.388(8) ?
C35 H35 0.9300 ?
C36 C44 1.406(7) ?
C36 C37 1.432(8) ?
C37 C38 1.323(9) ?
C37 H37 0.9300 ?
C38 C39 1.438(8) ?
C38 H38 0.9300 ?
C39 C43 1.398(7) ?
C39 C40 1.400(8) ?
C40 C41 1.356(9) ?
C40 H40 0.9300 ?
C41 C42 1.393(7) ?
C41 H41 0.9300 ?
C42 H42 0.9300 ?
C43 C44 1.425(7) ?
Cl1 O11B 1.322(13) ?
Cl1 O14B 1.339(12) ?
Cl1 O13A 1.341(9) ?
Cl1 O12A 1.369(9) ?
Cl1 O12B 1.397(13) ?
Cl1 O11A 1.398(7) ?
Cl1 O14A 1.436(7) ?
Cl1 O13B 1.438(13) ?
Cl2 O23 1.375(7) ?
Cl2 O21 1.388(6) ?
Cl2 O24 1.398(7) ?
Cl2 O22 1.421(6) ?
O4 C45 1.45(4) ?

loop_
_geom_hbond_atom_site_label_D
_geom_hbond_atom_site_label_H
_geom_hbond_atom_site_label_A
_geom_hbond_site_symmetry_A
_geom_hbond_distance_DH
_geom_hbond_distance_HA
_geom_hbond_distance_DA
_geom_hbond_angle_DHA
O1 H1W O12A . 0.86 2.22 3.081(17) 172.7
O1 H2W O22 . 0.85 2.28 3.060(8) 152.6
C21 H21 O11A 6_556 0.93 2.45 3.280(10) 148.1
C28 H28 O14A 2_554 0.93 2.59 3.346(11) 138.3
C29 H29 O12A 7_565 0.93 2.43 3.266(14) 150.1
C42 H42 O24 . 0.93 2.58 3.340(9) 139.0

loop_
_geom_torsion_atom_site_label_1
_geom_torsion_atom_site_label_2
_geom_torsion_atom_site_label_3
_geom_torsion_atom_site_label_4
_geom_torsion
N3 Cu1 N1 C1 177.1(5)
N2 Cu1 N1 C1 -148.1(5)
N4 Cu1 N1 C1 45.2(5)
O1 Cu1 N1 C1 -52.6(5)
N3 Cu1 N1 C2 53.2(8)
N2 Cu1 N1 C2 87.9(5)
N4 Cu1 N1 C2 -78.8(5)
O1 Cu1 N1 C2 -176.5(5)
N3 Cu1 N1 C3 -64.6(7)
N2 Cu1 N1 C3 -29.8(4)
N4 Cu1 N1 C3 163.5(4)
O1 Cu1 N1 C3 65.8(4)
N3 Cu1 N2 C5 3.2(4)
N1 Cu1 N2 C5 -165.9(4)
N4 Cu1 N2 C5 -30.7(9)
O1 Cu1 N2 C5 97.3(4)
N3 Cu1 N2 C4 177.6(5)
N1 Cu1 N2 C4 8.5(5)
N4 Cu1 N2 C4 143.7(6)
O1 Cu1 N2 C4 -88.3(5)
N2 Cu1 N3 C6 -2.0(4)
N1 Cu1 N3 C6 32.8(8)
N4 Cu1 N3 C6 168.1(4)
O1 Cu1 N3 C6 -97.9(4)
N2 Cu1 N3 C7 -178.4(4)
N1 Cu1 N3 C7 -143.6(6)
N4 Cu1 N3 C7 -8.3(4)
O1 Cu1 N3 C7 85.7(4)
N3 Cu1 N4 C10 148.0(5)
N2 Cu1 N4 C10 -178.2(6)
N1 Cu1 N4 C10 -46.3(5)
O1 Cu1 N4 C10 53.5(5)
N3 Cu1 N4 C8 28.4(3)
N2 Cu1 N4 C8 62.2(8)
N1 Cu1 N4 C8 -165.9(3)
O1 Cu1 N4 C8 -66.1(4)
N3 Cu1 N4 C9 -87.2(4)
N2 Cu1 N4 C9 -53.4(8)
N1 Cu1 N4 C9 78.5(4)
O1 Cu1 N4 C9 178.3(4)
N8 Ni1 O2 C5 -94.4(3)
N5 Ni1 O2 C5 95.2(3)
N6 Ni1 O2 C5 36.3(8)
O3 Ni1 O2 C5 -0.2(3)
N7 Ni1 O2 C5 -174.3(3)
N8 Ni1 O3 C6 91.0(3)
O2 Ni1 O3 C6 -0.2(3)
N5 Ni1 O3 C6 -92.7(3)
N6 Ni1 O3 C6 -172.7(3)
N8 Ni1 N5 C21 -105.2(9)
O2 Ni1 N5 C21 13.0(4)
N6 Ni1 N5 C21 -178.0(4)
O3 Ni1 N5 C21 94.9(4)
N7 Ni1 N5 C21 -82.1(4)
N8 Ni1 N5 C32 68.8(9)
O2 Ni1 N5 C32 -173.0(3)
N6 Ni1 N5 C32 -4.0(3)
O3 Ni1 N5 C32 -91.1(3)
N7 Ni1 N5 C32 91.9(3)
N8 Ni1 N6 C30 16.6(5)
O2 Ni1 N6 C30 -113.8(7)
N5 Ni1 N6 C30 -173.9(5)
O3 Ni1 N6 C30 -77.7(4)
N7 Ni1 N6 C30 96.9(4)
N8 Ni1 N6 C31 -167.7(3)
O2 Ni1 N6 C31 61.9(8)
N5 Ni1 N6 C31 1.8(3)
O3 Ni1 N6 C31 98.0(3)
N7 Ni1 N6 C31 -87.4(3)
N8 Ni1 N7 C33 179.7(4)
O2 Ni1 N7 C33 -89.3(4)
N5 Ni1 N7 C33 4.1(4)
N6 Ni1 N7 C33 84.3(4)
N8 Ni1 N7 C44 -1.1(3)
O2 Ni1 N7 C44 89.9(3)
N5 Ni1 N7 C44 -176.7(3)
N6 Ni1 N7 C44 -96.5(3)
O2 Ni1 N8 C42 83.6(4)
N5 Ni1 N8 C42 -158.1(7)
N6 Ni1 N8 C42 -86.8(4)
O3 Ni1 N8 C42 1.8(4)
N7 Ni1 N8 C42 178.4(5)
O2 Ni1 N8 C43 -92.9(3)
N5 Ni1 N8 C43 25.4(10)
N6 Ni1 N8 C43 96.7(3)
O3 Ni1 N8 C43 -174.7(3)
N7 Ni1 N8 C43 1.9(3)
C1 N1 C3 C4 172.5(6)
C2 N1 C3 C4 -68.7(6)
Cu1 N1 C3 C4 47.2(6)
C5 N2 C4 C3 -170.9(6)
Cu1 N2 C4 C3 15.2(7)
N1 C3 C4 N2 -41.2(7)
Ni1 O2 C5 N2 -178.6(5)
Ni1 O2 C5 C6 0.5(5)
C4 N2 C5 O2 1.5(9)
Cu1 N2 C5 O2 175.5(4)
C4 N2 C5 C6 -177.6(5)
Cu1 N2 C5 C6 -3.6(6)
Ni1 O3 C6 N3 176.4(4)
Ni1 O3 C6 C5 0.5(5)
C7 N3 C6 O3 0.6(8)
Cu1 N3 C6 O3 -175.5(4)
C7 N3 C6 C5 176.7(5)
Cu1 N3 C6 C5 0.6(5)
O2 C5 C6 O3 -0.7(6)
N2 C5 C6 O3 178.5(4)
O2 C5 C6 N3 -177.3(4)
N2 C5 C6 N3 1.9(6)
C6 N3 C7 C8 169.5(5)
Cu1 N3 C7 C8 -14.4(6)
C10 N4 C8 C7 -171.7(6)
C9 N4 C8 C7 70.6(6)
Cu1 N4 C8 C7 -45.2(6)
N3 C7 C8 N4 40.5(7)
C32 N5 C21 C22 1.2(7)
Ni1 N5 C21 C22 174.9(4)
N5 C21 C22 C23 0.0(8)
C21 C22 C23 C24 -1.1(8)
C22 C23 C24 C32 0.9(7)
C22 C23 C24 C25 179.6(5)
C32 C24 C25 C26 2.4(7)
C23 C24 C25 C26 -176.4(5)
C24 C25 C26 C27 -1.7(8)
C25 C26 C27 C31 -1.2(8)
C25 C26 C27 C28 178.5(5)
C31 C27 C28 C29 -0.9(8)
C26 C27 C28 C29 179.4(5)
C27 C28 C29 C30 -2.0(9)
C31 N6 C30 C29 0.1(8)
Ni1 N6 C30 C29 175.6(4)
C28 C29 C30 N6 2.5(9)
C30 N6 C31 C27 -3.3(7)
Ni1 N6 C31 C27 -179.5(4)
C30 N6 C31 C32 176.9(4)
Ni1 N6 C31 C32 0.6(5)
C28 C27 C31 N6 3.7(7)
C26 C27 C31 N6 -176.6(4)
C28 C27 C31 C32 -176.5(5)
C26 C27 C31 C32 3.2(7)
C21 N5 C32 C24 -1.3(7)
Ni1 N5 C32 C24 -176.0(3)
C21 N5 C32 C31 -179.7(4)
Ni1 N5 C32 C31 5.6(5)
C23 C24 C32 N5 0.3(7)
C25 C24 C32 N5 -178.5(4)
C23 C24 C32 C31 178.6(4)
C25 C24 C32 C31 -0.2(7)
N6 C31 C32 N5 -4.3(6)
C27 C31 C32 N5 175.9(4)
N6 C31 C32 C24 177.3(4)
C27 C31 C32 C24 -2.6(7)
C44 N7 C33 C34 -0.6(7)
Ni1 N7 C33 C34 178.6(4)
N7 C33 C34 C35 0.3(8)
C33 C34 C35 C36 0.3(8)
C34 C35 C36 C44 -0.5(7)
C34 C35 C36 C37 -178.7(5)
C35 C36 C37 C38 177.2(6)
C44 C36 C37 C38 -1.0(9)
C36 C37 C38 C39 1.3(10)
C37 C38 C39 C43 0.0(9)
C37 C38 C39 C40 -179.2(6)
C43 C39 C40 C41 2.4(9)
C38 C39 C40 C41 -178.5(6)
C39 C40 C41 C42 -2.1(10)
C43 N8 C42 C41 0.8(8)
Ni1 N8 C42 C41 -175.6(4)
C40 C41 C42 N8 0.5(9)
C42 N8 C43 C39 -0.4(7)
Ni1 N8 C43 C39 176.4(4)
C42 N8 C43 C44 -179.3(4)
Ni1 N8 C43 C44 -2.4(5)
C40 C39 C43 N8 -1.1(8)
C38 C39 C43 N8 179.7(5)
C40 C39 C43 C44 177.7(5)
C38 C39 C43 C44 -1.5(8)
C33 N7 C44 C36 0.3(7)
Ni1 N7 C44 C36 -179.0(4)
C33 N7 C44 C43 179.4(4)
Ni1 N7 C44 C43 0.1(5)
C35 C36 C44 N7 0.2(7)
C37 C36 C44 N7 178.5(5)
C35 C36 C44 C43 -178.9(4)
C37 C36 C44 C43 -0.6(7)
N8 C43 C44 N7 1.6(6)
C39 C43 C44 N7 -177.3(5)
N8 C43 C44 C36 -179.3(4)
C39 C43 C44 C36 1.8(7)
